data_9004915
loop_
_publ_author_name
'Locock A J'
'Burns P C'
'Flynn T M'

_publ_section_title
;Structures of strontium- and barium-dominant compounds that contain the
 autunite-type sheet
;
_journal_name_full 'The Canadian Mineralogist'
_journal_page_first 721
_journal_page_last 733
_journal_paper_doi 10.2113/gscanmin.43.2.721
_journal_volume 43
_journal_year 2005
_chemical_formula_sum 'Ba H14 O18 P2 U2'
_chemical_name_mineral 'Meta-uranocircite II'

loop_
_[local]_alternative_name_id
_[local]_alternative_name_type
_[local]_alternative_name_source
_[local]_alternative_name_source_id
_[local]_alternative_name_value
1 mineral AMCSD 0006012 'Metauranocircite II'
2 mineral AMCSD 0006013 'Meta-uranocircite II'

_space_group_IT_number 14
_symmetry_space_group_name_Hall '-P 2ybc'
_symmetry_space_group_name_H-M 'P 1 21/c 1'
_cell_angle_alpha 90
_cell_angle_beta 90.52
_cell_angle_gamma 90
_cell_length_a 9.882
_cell_length_b 16.868
_cell_length_c 9.789
_cell_formula_units_Z 4
_cell_volume 1631.657
_cod_original_formula_sum 'U2 Ba P2 O18 H14'
_cod_database_code 9004915

loop_
_symmetry_equiv_pos_as_xyz
x,y,z
x,1/2-y,1/2+z
-x,1/2+y,1/2-z
-x,-y,-z

loop_
_atom_site_aniso_label
_atom_site_aniso_U_11
_atom_site_aniso_U_22
_atom_site_aniso_U_33
_atom_site_aniso_U_12
_atom_site_aniso_U_13
_atom_site_aniso_U_23
U1 0.01440 0.01460 0.01480 0.00000 -0.00220 -0.00180
U2 0.01540 0.01520 0.01330 0.00050 -0.00040 0.00150
Ba 0.03440 0.02470 0.04510 -0.00280 0.00110 0.00130

loop_
_atom_site_type_symbol
_atom_site_label
_atom_site_fract_x
_atom_site_fract_y
_atom_site_fract_z
_atom_site_U_iso_or_equiv
_atom_site_attached_hydrogens
U U1 -0.50710 -0.79811 0.73137 0.01460 0
U U2 -0.00705 -0.69617 0.72978 0.01470 0
Ba Ba -0.82940 -0.94228 0.87402 0.03480 0
P P1 -0.76220 -0.75760 0.47570 0.01800 0
P P2 -0.25790 -0.75850 0.47990 0.01800 0
O O1 -0.51740 -0.90500 0.74060 0.02500 0
O O2 -0.50960 -0.69510 0.71410 0.02300 0
O O3 -0.01140 -0.59340 0.70710 0.03500 0
O O4 -0.99190 -0.80190 0.75020 0.02200 0
O O5 -0.85830 -0.81680 0.40410 0.02300 0
O O6 -0.84200 -0.70290 0.56400 0.03800 0
O O7 -0.66300 -0.80260 0.55740 0.02200 0
O O8 -0.70140 -0.70660 0.36650 0.03800 0
O O9 -0.15910 -0.70160 0.54960 0.04200 0
O O10 -0.36210 -0.70740 0.40250 0.02900 0
O O11 -0.18230 -0.81150 0.37630 0.03300 0
O Wat13 -0.33480 -0.81090 0.58340 0.01000 2
O Wat14 -0.11850 -0.94150 0.91970 0.03800 2
O Wat15 -0.89720 -0.94620 0.59050 0.04600 2
O Wat16 -0.60890 -0.95260 0.06580 0.07300 2
O Wat17 -0.67520 -0.05130 0.73610 0.05500 2
O Wat18 -0.57840 -0.95460 0.41320 0.04700 2
O Wat19 -0.21000 -0.96370 0.65080 0.05700 2

_database_code_amcsd 0006012

loop_
_cod_related_entry_id
_cod_related_entry_database
_cod_related_entry_code
1 AMCSD 0006012
2 AMCSD 0006013
